data_7218470
loop_
_publ_author_name
'Coles, S. J.'
'Ellis, A. L.'
'Leung, K.'
'Sarson, J.'
'Threlfall, T. L.'
'Tizzard, G. J.'

_publ_section_title
;
 Relationships between the racemic structures of substituted mandelic
 acids containing 8- and 10-membered hydrogen bonded dimer rings
;
_journal_issue 47
_journal_name_full CrystEngComm
_journal_page_first 10816
_journal_paper_doi 10.1039/C4CE01832J
_journal_volume 16
_journal_year 2014
_chemical_formula_moiety 'C8 H7 F O3'
_chemical_formula_sum 'C8 H7 F O3'
_chemical_formula_weight 170.14
_chemical_name_systematic
;
 ?
;
_space_group_IT_number 2
_symmetry_cell_setting triclinic
_symmetry_space_group_name_Hall '-P 1'
_symmetry_space_group_name_H-M 'P -1'
_atom_sites_solution_hydrogens geom
_atom_sites_solution_primary direct
_atom_sites_solution_secondary difmap
_audit_creation_method SHELXL-97
_cell_angle_alpha 91.142(7)
_cell_angle_beta 92.370(7)
_cell_angle_gamma 111.420(8)
_cell_formula_units_Z 2
_cell_length_a 5.0748(10)
_cell_length_b 5.2814(10)
_cell_length_c 15.032(4)
_cell_measurement_reflns_used 2367
_cell_measurement_temperature 100(2)
_cell_measurement_theta_max 27.4
_cell_measurement_theta_min 4.1
_cell_volume 374.47(14)
_computing_cell_refinement
;
CrystalClear-SM Expert 3.1 b20 (Rigaku, 2012)
;
_computing_data_collection
;
CrystalClear-SM Expert 3.1 b20 (Rigaku, 2012)
;
_computing_data_reduction
;
CrystalClear-SM Expert 3.1 b20 (Rigaku, 2012)
;
_computing_molecular_graphics 'OLEX2 (Dolomanov, Bourhis, Gildea, Howard & Puschmann, 2009)'
_computing_publication_material 'WINGX (Farrugia, 1998)'
_computing_structure_refinement 'SHELXL-97 (Sheldrick, 2008)'
_computing_structure_solution 'SUPERFLIP (Palatinus & Chapuis, 2007)'
_diffrn_ambient_temperature 100(2)
_diffrn_detector 'CCD plate'
_diffrn_detector_area_resol_mean 28.5714
_diffrn_detector_type 'Rigaku HG Saturn724+ (2x2 bin mode)'
_diffrn_measured_fraction_theta_full 0.974
_diffrn_measured_fraction_theta_max 0.974
_diffrn_measurement_device 'four-circle \k diffractometer'
_diffrn_measurement_device_type 'Rigaku AFC12 (Right)'
_diffrn_measurement_method 'profile data from \w-scans'
_diffrn_measurement_specimen_support 'MiTeGen MicroMesh'
_diffrn_radiation_collimation 'Confocal mirrors, HF Varimax'
_diffrn_radiation_type MoK\a
_diffrn_radiation_wavelength 0.71075
_diffrn_reflns_av_R_equivalents 0.0354
_diffrn_reflns_av_sigmaI/netI 0.0713
_diffrn_reflns_limit_h_max 6
_diffrn_reflns_limit_h_min -6
_diffrn_reflns_limit_k_max 6
_diffrn_reflns_limit_k_min -6
_diffrn_reflns_limit_l_max 19
_diffrn_reflns_limit_l_min -17
_diffrn_reflns_number 3166
_diffrn_reflns_theta_full 27.45
_diffrn_reflns_theta_max 27.45
_diffrn_reflns_theta_min 4.07
_diffrn_source 'Rotating Anode'
_diffrn_source_current 55.0
_diffrn_source_power 2.475
_diffrn_source_voltage 45.0
_exptl_absorpt_coefficient_mu 0.131
_exptl_absorpt_correction_T_max 0.9961
_exptl_absorpt_correction_T_min 0.9768
_exptl_absorpt_correction_type multi-scan
_exptl_absorpt_process_details
;
CrystalClear-SM Expert 3.1 b20 (Rigaku, 2012)
;
_exptl_crystal_colour Colorless
_exptl_crystal_density_diffrn 1.509
_exptl_crystal_density_method 'not measured'
_exptl_crystal_description lath
_exptl_crystal_F_000 176
_exptl_crystal_size_max 0.18
_exptl_crystal_size_mid 0.03
_exptl_crystal_size_min 0.03
_refine_diff_density_max 0.347
_refine_diff_density_min -0.284
_refine_diff_density_rms 0.071
_refine_ls_extinction_method none
_refine_ls_goodness_of_fit_ref 1.116
_refine_ls_hydrogen_treatment constr
_refine_ls_matrix_type full
_refine_ls_number_parameters 120
_refine_ls_number_reflns 1677
_refine_ls_number_restraints 0
_refine_ls_restrained_S_all 1.116
_refine_ls_R_factor_all 0.0906
_refine_ls_R_factor_gt 0.0616
_refine_ls_shift/su_max 0.000
_refine_ls_shift/su_mean 0.000
_refine_ls_structure_factor_coef Fsqd
_refine_ls_weighting_details 'calc w=1/[\s^2^(Fo^2^)+(0.0535P)^2^+0.4486P] where P=(Fo^2^+2Fc^2^)/3'
_refine_ls_weighting_scheme calc
_refine_ls_wR_factor_gt 0.1550
_refine_ls_wR_factor_ref 0.1666
_reflns_number_gt 1128
_reflns_number_total 1677
_reflns_threshold_expression >2\s(I)
_cod_data_source_file c4ce01832j2.cif
_cod_data_source_block 2012tsb0006a-RS-3FMA-2
_cod_depositor_comments 'Adding full bibliography for 7218452--7218470.cif.'
_cod_database_code 7218470

loop_
_symmetry_equiv_pos_as_xyz
'x, y, z'
'-x, -y, -z'

loop_
_atom_site_label
_atom_site_type_symbol
_atom_site_fract_x
_atom_site_fract_y
_atom_site_fract_z
_atom_site_U_iso_or_equiv
_atom_site_adp_type
_atom_site_occupancy
_atom_site_symmetry_multiplicity
_atom_site_calc_flag
_atom_site_refinement_flags
_atom_site_disorder_assembly
_atom_site_disorder_group
C1 C 0.2544(5) 0.7633(5) 0.2310(2) 0.0168(6) Uani 1 1 d . . .
C2 C 0.1128(6) 0.9025(6) 0.2773(2) 0.0217(7) Uani 1 1 d . C .
H2 H 0.0181 1.0018 0.2460 0.026 Uiso 1 1 calc R . .
C3 C 0.1114(6) 0.8949(6) 0.3682(2) 0.0243(7) Uani 1 1 d . . .
H3A H 0.0146 0.9900 0.3992 0.029 Uiso 0.50 1 calc PR A 2
C4 C 0.2483(6) 0.7511(6) 0.4167(2) 0.0251(7) Uani 1 1 d . C .
H4 H 0.2462 0.7476 0.4798 0.030 Uiso 1 1 calc R . .
C5 C 0.3863(6) 0.6150(6) 0.3697(2) 0.0243(7) Uani 1 1 d . . .
H5 H 0.4801 0.5155 0.4014 0.029 Uiso 0.50 1 calc PR B 1
C6 C 0.3925(6) 0.6185(5) 0.2777(2) 0.0223(7) Uani 1 1 d . C .
H6 H 0.4898 0.5234 0.2468 0.027 Uiso 1 1 calc R . .
C7 C 0.2601(5) 0.7741(5) 0.1305(2) 0.0173(6) Uani 1 1 d . . .
H7 H 0.3619 0.6563 0.1088 0.021 Uiso 1 1 calc R . .
C8 C 0.4128(5) 1.0614(5) 0.10041(19) 0.0163(6) Uani 1 1 d . . .
F1A F -0.0182(7) 1.0433(7) 0.4130(3) 0.0311(9) Uani 0.50 1 d P C 1
F1B F 0.5372(8) 0.4836(7) 0.4131(3) 0.0324(9) Uani 0.50 1 d P C 2
O1 O 0.3041(4) 1.1739(4) 0.04910(14) 0.0210(5) Uani 1 1 d . . .
O2 O 0.6749(4) 1.1702(4) 0.13557(15) 0.0216(5) Uani 1 1 d . . .
H2A H 0.7557 1.3244 0.1148 0.032 Uiso 1 1 calc R . .
O3 O -0.0225(4) 0.6699(4) 0.09262(15) 0.0244(5) Uani 1 1 d . . .
H3 H -0.0376 0.7676 0.0508 0.037 Uiso 1 1 calc R . .

loop_
_atom_site_aniso_label
_atom_site_aniso_U_11
_atom_site_aniso_U_22
_atom_site_aniso_U_33
_atom_site_aniso_U_23
_atom_site_aniso_U_13
_atom_site_aniso_U_12
C1 0.0148(12) 0.0131(12) 0.0191(16) 0.0012(11) 0.0002(11) 0.0010(9)
C2 0.0193(13) 0.0211(13) 0.0247(18) 0.0017(13) 0.0020(12) 0.0074(11)
C3 0.0234(14) 0.0252(15) 0.0234(18) -0.0015(13) 0.0040(13) 0.0078(12)
C4 0.0233(14) 0.0278(15) 0.0185(17) 0.0021(13) -0.0008(12) 0.0026(12)
C5 0.0232(14) 0.0217(14) 0.0258(18) 0.0047(13) -0.0041(13) 0.0062(11)
C6 0.0234(14) 0.0164(13) 0.0274(19) 0.0014(13) 0.0020(13) 0.0074(11)
C7 0.0167(12) 0.0150(12) 0.0191(16) 0.0002(11) -0.0003(11) 0.0045(10)
C8 0.0132(12) 0.0174(12) 0.0159(15) -0.0021(11) 0.0037(11) 0.0027(10)
F1A 0.034(2) 0.036(2) 0.026(2) -0.0028(17) 0.0088(16) 0.0151(16)
F1B 0.035(2) 0.034(2) 0.030(2) 0.0096(18) -0.0063(17) 0.0143(16)
O1 0.0196(10) 0.0174(9) 0.0229(12) 0.0036(9) -0.0033(8) 0.0032(7)
O2 0.0160(9) 0.0172(9) 0.0272(13) 0.0049(9) -0.0022(8) 0.0009(7)
O3 0.0214(10) 0.0192(10) 0.0251(13) 0.0058(9) -0.0069(9) -0.0008(8)

loop_
_atom_type_symbol
_atom_type_description
_atom_type_scat_dispersion_real
_atom_type_scat_dispersion_imag
_atom_type_scat_source
C C 0.0033 0.0016 'International Tables Vol C Tables 4.2.6.8 and 6.1.1.4'
H H 0.0000 0.0000 'International Tables Vol C Tables 4.2.6.8 and 6.1.1.4'
F F 0.0171 0.0103 'International Tables Vol C Tables 4.2.6.8 and 6.1.1.4'
O O 0.0106 0.0060 'International Tables Vol C Tables 4.2.6.8 and 6.1.1.4'

loop_
_geom_angle_atom_site_label_1
_geom_angle_atom_site_label_2
_geom_angle_atom_site_label_3
_geom_angle
C6 C1 C2 119.7(3)
C6 C1 C7 120.5(3)
C2 C1 C7 119.7(2)
C3 C2 C1 119.5(3)
C3 C2 H2 120.3
C1 C2 H2 120.3
C2 C3 F1A 118.7(3)
C2 C3 C4 122.0(3)
F1A C3 C4 119.3(3)
C2 C3 H3A 119.0
C4 C3 H3A 119.0
C5 C4 C3 117.6(3)
C5 C4 H4 121.2
C3 C4 H4 121.2
F1B C5 C4 120.7(3)
F1B C5 C6 117.2(3)
C4 C5 C6 122.0(3)
C4 C5 H5 119.0
C6 C5 H5 119.0
C5 C6 C1 119.2(3)
C5 C6 H6 120.4
C1 C6 H6 120.4
O3 C7 C1 109.4(2)
O3 C7 C8 109.9(2)
C1 C7 C8 111.8(2)
O3 C7 H7 108.5
C1 C7 H7 108.5
C8 C7 H7 108.5
O1 C8 O2 124.7(2)
O1 C8 C7 123.0(2)
O2 C8 C7 112.3(2)
C8 O2 H2A 109.5
C7 O3 H3 109.5

loop_
_geom_bond_atom_site_label_1
_geom_bond_atom_site_label_2
_geom_bond_distance
C1 C6 1.393(4)
C1 C2 1.396(4)
C1 C7 1.514(4)
C2 C3 1.367(4)
C2 H2 0.9500
C3 F1A 1.376(4)
C3 C4 1.399(4)
C3 H3A 0.9500
C4 C5 1.376(4)
C4 H4 0.9500
C5 F1B 1.363(4)
C5 C6 1.386(4)
C5 H5 0.9500
C6 H6 0.9500
C7 O3 1.424(3)
C7 C8 1.518(3)
C7 H7 1.0000
C8 O1 1.215(3)
C8 O2 1.323(3)
O2 H2A 0.8400
O3 H3 0.8400

loop_
_geom_torsion_atom_site_label_1
_geom_torsion_atom_site_label_2
_geom_torsion_atom_site_label_3
_geom_torsion_atom_site_label_4
_geom_torsion
C6 C1 C2 C3 0.0(4)
C7 C1 C2 C3 -179.2(2)
C1 C2 C3 F1A 177.1(3)
C1 C2 C3 C4 0.0(4)
C2 C3 C4 C5 -0.1(4)
F1A C3 C4 C5 -177.2(3)
C3 C4 C5 F1B 176.3(3)
C3 C4 C5 C6 0.2(4)
F1B C5 C6 C1 -176.4(3)
C4 C5 C6 C1 -0.2(4)
C2 C1 C6 C5 0.1(4)
C7 C1 C6 C5 179.3(2)
C6 C1 C7 O3 121.9(3)
C2 C1 C7 O3 -59.0(3)
C6 C1 C7 C8 -116.1(3)
C2 C1 C7 C8 63.0(3)
O3 C7 C8 O1 -2.3(4)
C1 C7 C8 O1 -124.0(3)
O3 C7 C8 O2 178.5(2)
C1 C7 C8 O2 56.7(3)
